data_4088875
loop_
_publ_author_name
'Brunner, Tobias S.'
'Benndorf, Paul'
'Gamer, Michael T.'
'Kn\"ofel, Nicolai'
'Gugau, Katharina'
'Roesky, Peter W.'

_publ_contact_author
;
      Prof. Dr. Peter W. Roesky
      Karlsruher Institut fuer Technologie (KIT), CS
      Institut fuer Anorganische Chemie (AOC)
      Lehrstuhl fuer Anorganische Funktionsmaterialien
      Engesserstr. 15, Geb. 30.45
      76131 Karlsruhe 
      Bundesrepublik Deutschland
;
_publ_section_title
;
 Enantiopure Amidinate Complexes of the Rare-Earth Elements
;
_journal_issue 20
_journal_name_full Organometallics
_journal_page_first 3474
_journal_paper_doi 10.1021/acs.organomet.6b00523
_journal_volume 35
_journal_year 2016
_chemical_absolute_configuration rmad
_chemical_formula_moiety 'C37 H59 I4 La Li2 N2 O4'
_chemical_formula_sum 'C37 H59 I4 La Li2 N2 O4'
_chemical_formula_weight 1256.25
_space_group_crystal_system orthorhombic
_space_group_IT_number 19
_space_group_name_Hall 'P 2ac 2ab'
_space_group_name_H-M_alt 'P 21 21 21'
_atom_sites_solution_hydrogens geom
_audit_creation_date 2016-06-08
_audit_creation_method
;
Olex2 1.2
(compiled 2016.02.19 svn.r3266 for OlexSys, GUI svn.r5155)
;
_cell_angle_alpha 90
_cell_angle_beta 90
_cell_angle_gamma 90
_cell_formula_units_Z 4
_cell_length_a 11.33320(10)
_cell_length_b 11.4658(2)
_cell_length_c 36.0610(4)
_cell_measurement_reflns_used 185032
_cell_measurement_temperature 150
_cell_measurement_theta_max 26.26
_cell_measurement_theta_min 1.69
_cell_volume 4685.92(11)
_computing_cell_refinement 'STOE X-AREA, PLATON (A.L.Spek, 2009)'
_computing_data_collection 'STOE X-AREA'
_computing_data_reduction 'STOE X-RED & LANA, PLATON (A.L.Spek, 2009)'
_computing_molecular_graphics 'Diamond 2/3, Olex2 (Dolomanov et al., 2009)'
_computing_publication_material 'MS Word, Olex2 (Dolomanov et al., 2009)'
_computing_structure_refinement 'SHELXL-2014/7 (Sheldrick, 2015)'
_computing_structure_solution 'SHELXS-2014/7 (Sheldrick, 2015)'
_diffrn_ambient_temperature 150
_diffrn_detector 'image plate (34cm diameter)'
_diffrn_detector_area_resol_mean 6.67
_diffrn_detector_type 'STOE image plate'
_diffrn_measured_fraction_theta_full 1.000
_diffrn_measured_fraction_theta_max 0.973
_diffrn_measurement_device 'two-circle goniometer'
_diffrn_measurement_device_type 'STOE IPDS 2'
_diffrn_measurement_method '\w scans'
_diffrn_radiation_collimation '0.5mm monocapillary'
_diffrn_radiation_monochromator 'plane graphite'
_diffrn_radiation_type MoK\a
_diffrn_radiation_wavelength 0.71073
_diffrn_reflns_av_R_equivalents 0.0660
_diffrn_reflns_av_unetI/netI 0.0187
_diffrn_reflns_Laue_measured_fraction_full 1.000
_diffrn_reflns_Laue_measured_fraction_max 0.973
_diffrn_reflns_limit_h_max 13
_diffrn_reflns_limit_h_min -13
_diffrn_reflns_limit_k_max 14
_diffrn_reflns_limit_k_min -14
_diffrn_reflns_limit_l_max 44
_diffrn_reflns_limit_l_min -43
_diffrn_reflns_number 117235
_diffrn_reflns_point_group_measured_fraction_full 1.000
_diffrn_reflns_point_group_measured_fraction_max 0.971
_diffrn_reflns_theta_full 25.242
_diffrn_reflns_theta_max 26.104
_diffrn_reflns_theta_min 1.694
_diffrn_source 'sealed tube, 12x0.4mm long-fine focus'
_exptl_absorpt_coefficient_mu 3.581
_exptl_absorpt_correction_T_max 0.4269
_exptl_absorpt_correction_T_min 0.2269
_exptl_absorpt_correction_type integration
_exptl_absorpt_process_details 'STOE X-Red & X-SHAPE'
_exptl_crystal_colour colourless
_exptl_crystal_colour_primary colourless
_exptl_crystal_density_diffrn 1.781
_exptl_crystal_description irregular
_exptl_crystal_F_000 2408
_exptl_crystal_size_max 0.558
_exptl_crystal_size_mid 0.438
_exptl_crystal_size_min 0.295
_refine_diff_density_max 1.702
_refine_diff_density_min -1.185
_refine_diff_density_rms 0.145
_refine_ls_abs_structure_details
;
 Flack x determined using 3885 quotients [(I+)-(I-)]/[(I+)+(I-)]
 (Parsons, Flack and Wagner, Acta Cryst. B69 (2013) 249-259).
;
_refine_ls_abs_structure_Flack -0.004(15)
_refine_ls_extinction_method none
_refine_ls_goodness_of_fit_ref 1.104
_refine_ls_hydrogen_treatment constr
_refine_ls_matrix_type full
_refine_ls_number_parameters 457
_refine_ls_number_reflns 9247
_refine_ls_number_restraints 18
_refine_ls_restrained_S_all 1.104
_refine_ls_R_factor_all 0.0552
_refine_ls_R_factor_gt 0.0502
_refine_ls_shift/su_max 0.001
_refine_ls_shift/su_mean 0.000
_refine_ls_structure_factor_coef Fsqd
_refine_ls_weighting_details 'w=1/[\s^2^(Fo^2^)+(0.0422P)^2^+70.5861P] where P=(Fo^2^+2Fc^2^)/3'
_refine_ls_weighting_scheme calc
_refine_ls_wR_factor_gt 0.1300
_refine_ls_wR_factor_ref 0.1397
_reflns_Friedel_coverage 0.785
_reflns_Friedel_fraction_full 1.000
_reflns_Friedel_fraction_max 0.969
_reflns_number_gt 8968
_reflns_number_total 9247
_reflns_threshold_expression 'I > 2\s(I)'
_cod_data_source_file om6b00523_si_002.cif
_cod_data_source_block 1
_cod_database_code 4088875
_shelx_space_group_comment
;
The symmetry employed for this shelxl refinement is uniquely defined
by the following loop, which should always be used as a source of
symmetry information in preference to the above space-group names.
They are only intended as comments.
;
_olex2_refinement_description
;
1. Twinned data refinement
 Scales: 0.8886(16) 0.1114(16)
2. Fixed Uiso
 At 1.2 times of:
  All C(H) groups, All C(H,H) groups
 At 1.5 times of:
  All C(H,H,H) groups
3. Uiso/Uaniso restraints and constraints
C26 \\sim C27 \\sim C28 \\sim C29: within 1.7A with sigma of 0.02 and sigma for
terminal atoms of 0.04
4.a Ternary CH refined with riding coordinates:
 C6(H6), C14(H14)
4.b Secondary CH2 refined with riding coordinates:
 C22(H22A,H22B), C23(H23A,H23B), C24(H24A,H24B), C25(H25A,H25B), C26(H26A,
 H26B), C27(H27A,H27B), C28(H28A,H28B), C29(H29A,H29B), C30(H30A,H30B),
 C31(H31A,H31B), C32(H32A,H32B), C33(H33A,H33B), C37(H37A,H37B), C35(H35A,H35B),
  C34(H34A,H34B), C36(H36A,H36B)
4.c Aromatic/amide H refined with riding coordinates:
 C9(H9), C10(H10), C11(H11), C12(H12), C13(H13), C17(H17), C18(H18), C19(H19),
 C20(H20), C21(H21)
4.d Idealised Me refined as rotating group:
 C1F(H1FA,H1FB,H1FC), C3(H3A,H3B,H3C), C4(H4A,H4B,H4C), C5(H5A,H5B,H5C),
 C7(H7A,H7B,H7C)
;
_shelx_shelxl_version_number 2014/7
_olex2_submission_special_instructions 'No special instructions were received'

loop_
_space_group_symop_operation_xyz
'x, y, z'
'-x+1/2, -y, z+1/2'
'x+1/2, -y+1/2, -z'
'-x, y+1/2, -z+1/2'

loop_
_atom_site_label
_atom_site_type_symbol
_atom_site_fract_x
_atom_site_fract_y
_atom_site_fract_z
_atom_site_U_iso_or_equiv
_atom_site_adp_type
_atom_site_occupancy
_atom_site_site_symmetry_order
_atom_site_calc_flag
_atom_site_refinement_flags_posn
_atom_site_refinement_flags_adp
La1 La 0.38842(9) 0.88367(9) 0.87344(3) 0.0334(2) Uani 1 1 d . .
I1 I 0.60977(12) 1.05671(11) 0.88802(4) 0.0450(3) Uani 1 1 d . .
I2 I 0.49787(13) 0.74037(14) 0.94157(4) 0.0531(3) Uani 1 1 d . .
I3 I 0.54268(12) 0.73910(12) 0.81378(4) 0.0456(3) Uani 1 1 d . .
I4 I 0.19553(12) 0.68291(12) 0.85704(4) 0.0471(3) Uani 1 1 d . .
O1 O 0.8251(12) 0.7987(14) 0.9220(4) 0.048(3) Uani 1 1 d . .
O2 O 0.7271(15) 0.9458(17) 0.9837(4) 0.062(4) Uani 1 1 d . .
O3 O 0.3089(14) 0.5620(13) 0.7638(4) 0.052(4) Uani 1 1 d . .
O4 O 0.4166(14) 0.4287(13) 0.8279(4) 0.053(4) Uani 1 1 d . .
N1 N 0.2341(13) 1.0029(14) 0.9030(4) 0.034(3) Uani 1 1 d . .
N2 N 0.2736(15) 1.0367(15) 0.8437(4) 0.041(4) Uani 1 1 d . .
C1 C 0.2062(16) 1.0690(14) 0.8725(5) 0.032(3) Uani 1 1 d . .
C1F C 0.4116(18) 1.060(2) 0.7930(6) 0.052(5) Uani 1 1 d . .
H1FA H 0.4722 1.0975 0.8082 0.078 Uiso 1 1 calc GR .
H1FB H 0.4199 1.0851 0.7671 0.078 Uiso 1 1 calc GR .
H1FC H 0.4211 0.9749 0.7944 0.078 Uiso 1 1 calc GR .
C2 C 0.1043(19) 1.1568(16) 0.8719(5) 0.041(4) Uani 1 1 d . .
C3 C 0.1109(19) 1.2403(19) 0.9056(5) 0.050(5) Uani 1 1 d . .
H3A H 0.0938 1.1968 0.9284 0.075 Uiso 1 1 calc GR .
H3B H 0.0530 1.3030 0.9026 0.075 Uiso 1 1 calc GR .
H3C H 0.1903 1.2739 0.9072 0.075 Uiso 1 1 calc GR .
C4 C -0.0120(17) 1.083(2) 0.8736(6) 0.053(5) Uani 1 1 d . .
H4A H -0.0186 1.0353 0.8511 0.080 Uiso 1 1 calc GR .
H4B H -0.0801 1.1352 0.8754 0.080 Uiso 1 1 calc GR .
H4C H -0.0099 1.0319 0.8954 0.080 Uiso 1 1 calc GR .
C5 C 0.093(2) 1.237(2) 0.8382(5) 0.052(5) Uani 1 1 d . .
H5A H 0.1647 1.2845 0.8359 0.078 Uiso 1 1 calc GR .
H5B H 0.0245 1.2878 0.8412 0.078 Uiso 1 1 calc GR .
H5C H 0.0836 1.1895 0.8157 0.078 Uiso 1 1 calc GR .
C6 C 0.1732(18) 1.0009(17) 0.9387(5) 0.039(4) Uani 1 1 d . .
H6 H 0.0925 1.0343 0.9351 0.046 Uiso 1 1 calc R .
C7 C 0.160(2) 0.873(2) 0.9506(5) 0.052(5) Uani 1 1 d . .
H7A H 0.1236 0.8281 0.9305 0.078 Uiso 1 1 calc GR .
H7B H 0.1098 0.8685 0.9727 0.078 Uiso 1 1 calc GR .
H7C H 0.2378 0.8403 0.9563 0.078 Uiso 1 1 calc GR .
C8 C 0.2348(17) 1.0701(18) 0.9686(5) 0.040(4) Uani 1 1 d . .
C9 C 0.354(2) 1.102(2) 0.9671(7) 0.058(6) Uani 1 1 d . .
H9 H 0.3985 1.0842 0.9456 0.069 Uiso 1 1 calc R .
C10 C 0.407(2) 1.159(2) 0.9963(7) 0.067(7) Uani 1 1 d . .
H10 H 0.4885 1.1784 0.9949 0.081 Uiso 1 1 calc R .
C11 C 0.346(3) 1.187(2) 1.0265(7) 0.072(8) Uani 1 1 d . .
H11 H 0.3849 1.2239 1.0466 0.086 Uiso 1 1 calc R .
C12 C 0.226(3) 1.163(3) 1.0289(6) 0.079(9) Uani 1 1 d . .
H12 H 0.1812 1.1879 1.0496 0.095 Uiso 1 1 calc R .
C13 C 0.175(2) 1.101(2) 1.0004(6) 0.062(6) Uani 1 1 d . .
H13 H 0.0950 1.0787 1.0028 0.074 Uiso 1 1 calc R .
C14 C 0.2874(17) 1.0941(16) 0.8075(5) 0.039(4) Uani 1 1 d . .
H14 H 0.2824 1.1806 0.8106 0.047 Uiso 1 1 calc R .
C16 C 0.2004(18) 1.0541(17) 0.7777(5) 0.039(4) Uani 1 1 d . .
C17 C 0.1821(17) 1.1282(18) 0.7472(5) 0.040(4) Uani 1 1 d . .
H17 H 0.2213 1.2013 0.7458 0.048 Uiso 1 1 calc R .
C18 C 0.107(2) 1.094(2) 0.7193(6) 0.061(6) Uani 1 1 d . .
H18 H 0.0939 1.1453 0.6990 0.073 Uiso 1 1 calc R .
C19 C 0.050(2) 0.988(2) 0.7198(6) 0.057(6) Uani 1 1 d . .
H19 H 0.0010 0.9649 0.6998 0.068 Uiso 1 1 calc R .
C20 C 0.066(2) 0.916(2) 0.7502(7) 0.061(6) Uani 1 1 d . .
H20 H 0.0259 0.8429 0.7514 0.073 Uiso 1 1 calc R .
C21 C 0.142(2) 0.950(2) 0.7796(6) 0.051(5) Uani 1 1 d . .
H21 H 0.1518 0.9008 0.8006 0.062 Uiso 1 1 calc R .
C22 C 0.839(2) 0.755(3) 0.8843(6) 0.071(7) Uani 1 1 d . .
H22A H 0.9123 0.7867 0.8731 0.085 Uiso 1 1 calc R .
H22B H 0.7714 0.7784 0.8688 0.085 Uiso 1 1 calc R .
C23 C 0.846(3) 0.626(3) 0.8869(7) 0.081(9) Uani 1 1 d . .
H23A H 0.8951 0.5923 0.8667 0.097 Uiso 1 1 calc R .
H23B H 0.7671 0.5894 0.8864 0.097 Uiso 1 1 calc R .
C24 C 0.906(3) 0.610(3) 0.9249(7) 0.077(8) Uani 1 1 d . .
H24A H 0.8863 0.5332 0.9357 0.092 Uiso 1 1 calc R .
H24B H 0.9925 0.6173 0.9228 0.092 Uiso 1 1 calc R .
C25 C 0.856(2) 0.706(2) 0.9477(6) 0.061(6) Uani 1 1 d . .
H25A H 0.7853 0.6789 0.9613 0.073 Uiso 1 1 calc R .
H25B H 0.9151 0.7338 0.9658 0.073 Uiso 1 1 calc R .
C26 C 0.836(2) 1.004(2) 0.9932(6) 0.062(6) Uani 1 1 d . U
H26A H 0.8531 1.0676 0.9754 0.074 Uiso 1 1 calc R .
H26B H 0.9030 0.9479 0.9926 0.074 Uiso 1 1 calc R .
C27 C 0.821(3) 1.052(3) 1.0318(7) 0.073(6) Uani 1 1 d . U
H27A H 0.8836 1.0229 1.0485 0.088 Uiso 1 1 calc R .
H27B H 0.8239 1.1386 1.0315 0.088 Uiso 1 1 calc R .
C28 C 0.708(3) 1.012(3) 1.0434(8) 0.091(8) Uani 1 1 d . U
H28A H 0.6558 1.0800 1.0476 0.110 Uiso 1 1 calc R .
H28B H 0.7162 0.9695 1.0671 0.110 Uiso 1 1 calc R .
C29 C 0.657(3) 0.936(3) 1.0155(7) 0.078(7) Uani 1 1 d . U
H29A H 0.6560 0.8544 1.0245 0.093 Uiso 1 1 calc R .
H29B H 0.5748 0.9601 1.0101 0.093 Uiso 1 1 calc R .
C30 C 0.266(2) 0.4564(19) 0.7489(6) 0.049(5) Uani 1 1 d . .
H30A H 0.2021 0.4242 0.7646 0.059 Uiso 1 1 calc R .
H30B H 0.3299 0.3979 0.7469 0.059 Uiso 1 1 calc R .
C31 C 0.218(2) 0.489(2) 0.7101(7) 0.063(7) Uani 1 1 d . .
H31A H 0.2806 0.4819 0.6910 0.076 Uiso 1 1 calc R .
H31B H 0.1505 0.4392 0.7031 0.076 Uiso 1 1 calc R .
C32 C 0.182(3) 0.610(2) 0.7151(6) 0.066(7) Uani 1 1 d . .
H32A H 0.1023 0.6155 0.7261 0.079 Uiso 1 1 calc R .
H32B H 0.1830 0.6531 0.6912 0.079 Uiso 1 1 calc R .
C33 C 0.276(2) 0.658(2) 0.7417(6) 0.055(6) Uani 1 1 d . .
H33A H 0.3445 0.6889 0.7278 0.067 Uiso 1 1 calc R .
H33B H 0.2428 0.7217 0.7572 0.067 Uiso 1 1 calc R .
Li1 Li 0.690(3) 0.891(4) 0.9370(9) 0.050(8) Uani 1 1 d . .
Li2 Li 0.362(3) 0.577(3) 0.8134(10) 0.048(8) Uani 1 1 d . .
C37 C 0.526(2) 0.386(2) 0.8098(7) 0.066(7) Uani 1 1 d . .
H37A H 0.5143 0.3059 0.8004 0.080 Uiso 1 1 calc R .
H37B H 0.5467 0.4372 0.7886 0.080 Uiso 1 1 calc R .
C35 C 0.556(3) 0.412(3) 0.8748(9) 0.090(10) Uani 1 1 d . .
H35A H 0.5827 0.3582 0.8944 0.109 Uiso 1 1 calc R .
H35B H 0.5686 0.4936 0.8832 0.109 Uiso 1 1 calc R .
C34 C 0.429(2) 0.392(3) 0.8653(7) 0.071(7) Uani 1 1 d . .
H34A H 0.4091 0.3081 0.8678 0.085 Uiso 1 1 calc R .
H34B H 0.3768 0.4374 0.8818 0.085 Uiso 1 1 calc R .
C36 C 0.620(3) 0.389(3) 0.8380(9) 0.089(9) Uani 1 1 d . .
H36A H 0.6772 0.4512 0.8325 0.107 Uiso 1 1 calc R .
H36B H 0.6616 0.3131 0.8389 0.107 Uiso 1 1 calc R .

loop_
_atom_site_aniso_label
_atom_site_aniso_U_11
_atom_site_aniso_U_22
_atom_site_aniso_U_33
_atom_site_aniso_U_23
_atom_site_aniso_U_13
_atom_site_aniso_U_12
La1 0.0333(5) 0.0347(5) 0.0322(4) -0.0012(4) 0.0012(4) 0.0014(4)
I1 0.0399(6) 0.0438(6) 0.0512(7) -0.0001(5) -0.0010(6) -0.0070(6)
I2 0.0519(7) 0.0638(9) 0.0437(6) 0.0173(6) -0.0049(5) -0.0058(7)
I3 0.0487(7) 0.0425(7) 0.0457(6) -0.0070(5) 0.0137(5) -0.0031(6)
I4 0.0422(6) 0.0466(7) 0.0524(7) -0.0089(6) 0.0056(6) -0.0083(6)
O1 0.040(7) 0.069(10) 0.036(7) 0.013(6) 0.002(6) 0.011(7)
O2 0.062(10) 0.086(12) 0.038(7) -0.011(8) 0.005(7) -0.016(9)
O3 0.066(9) 0.048(8) 0.042(7) -0.001(6) -0.017(7) 0.002(8)
O4 0.066(10) 0.046(8) 0.049(8) -0.001(6) -0.003(7) 0.012(7)
N1 0.032(7) 0.042(8) 0.027(6) -0.003(6) 0.009(6) 0.003(6)
N2 0.047(9) 0.047(9) 0.029(7) 0.009(7) 0.006(7) 0.000(7)
C1 0.043(9) 0.031(8) 0.022(7) 0.002(7) 0.000(7) 0.002(7)
C1F 0.042(11) 0.067(14) 0.047(11) 0.011(10) -0.002(9) -0.002(10)
C2 0.047(10) 0.045(10) 0.032(8) 0.002(8) -0.001(9) 0.007(9)
C3 0.046(10) 0.052(11) 0.051(10) -0.008(9) -0.005(9) 0.015(11)
C4 0.034(10) 0.078(15) 0.047(11) -0.008(11) -0.012(9) -0.002(10)
C5 0.064(13) 0.054(12) 0.039(10) 0.002(9) 0.003(9) 0.017(11)
C6 0.045(10) 0.043(10) 0.029(8) -0.002(7) 0.008(8) -0.002(8)
C7 0.069(13) 0.055(12) 0.032(9) -0.002(9) 0.015(9) -0.014(11)
C8 0.044(10) 0.045(10) 0.033(9) 0.007(8) 0.002(8) 0.000(8)
C9 0.061(14) 0.045(12) 0.068(14) -0.006(11) -0.002(11) -0.012(10)
C10 0.061(15) 0.068(16) 0.074(16) 0.003(13) -0.016(13) -0.016(12)
C11 0.12(2) 0.052(13) 0.049(13) 0.002(11) -0.040(14) -0.023(14)
C12 0.12(3) 0.09(2) 0.030(11) 0.004(12) -0.005(13) -0.026(18)
C13 0.064(14) 0.088(18) 0.034(10) -0.010(11) 0.009(10) -0.013(13)
C14 0.047(10) 0.038(10) 0.032(9) 0.000(7) 0.006(8) -0.001(8)
C16 0.048(10) 0.039(10) 0.030(8) -0.004(7) 0.006(8) 0.000(9)
C17 0.042(10) 0.049(11) 0.031(8) 0.003(8) -0.001(7) -0.004(9)
C18 0.074(15) 0.069(15) 0.039(10) -0.004(10) -0.014(11) 0.002(13)
C19 0.071(15) 0.068(15) 0.031(10) -0.013(10) -0.005(10) -0.004(13)
C20 0.060(14) 0.045(12) 0.078(16) -0.015(11) -0.007(12) -0.009(10)
C21 0.060(14) 0.050(12) 0.043(10) 0.007(9) 0.000(9) -0.010(10)
C22 0.061(14) 0.12(2) 0.036(10) 0.005(14) 0.004(10) 0.017(16)
C23 0.081(18) 0.11(2) 0.052(13) -0.031(15) 0.004(13) -0.039(17)
C24 0.10(2) 0.078(18) 0.056(14) 0.008(13) 0.008(14) 0.015(17)
C25 0.070(16) 0.070(16) 0.042(11) 0.008(10) -0.005(10) 0.014(12)
C26 0.072(14) 0.061(13) 0.053(12) -0.001(10) 0.007(11) -0.006(12)
C27 0.095(16) 0.075(14) 0.050(11) -0.008(11) 0.007(11) -0.020(13)
C28 0.100(17) 0.114(17) 0.060(13) -0.026(13) 0.000(13) -0.032(15)
C29 0.085(16) 0.092(17) 0.055(12) -0.011(13) 0.005(12) -0.035(14)
C30 0.052(12) 0.050(12) 0.046(10) -0.002(9) -0.014(9) -0.001(10)
C31 0.068(16) 0.070(16) 0.052(12) -0.009(11) -0.026(12) 0.002(13)
C32 0.079(17) 0.074(17) 0.045(12) 0.007(12) -0.015(12) -0.014(15)
C33 0.066(15) 0.051(13) 0.050(12) 0.008(10) -0.011(11) 0.000(10)
Li1 0.034(16) 0.07(2) 0.044(17) -0.010(17) 0.002(14) -0.005(17)
Li2 0.047(19) 0.037(17) 0.058(19) -0.012(15) 0.006(16) -0.003(14)
C37 0.077(17) 0.065(15) 0.058(14) -0.016(12) 0.015(12) 0.003(14)
C35 0.09(2) 0.09(2) 0.10(2) 0.004(18) -0.047(19) 0.014(17)
C34 0.077(17) 0.078(17) 0.059(15) 0.008(13) 0.002(12) 0.014(15)
C36 0.065(16) 0.072(18) 0.13(3) 0.011(18) -0.015(18) 0.016(16)

loop_
_atom_type_symbol
_atom_type_description
_atom_type_scat_dispersion_real
_atom_type_scat_dispersion_imag
_atom_type_scat_source
C C 0.0033 0.0016 'International Tables Vol C Tables 4.2.6.8 and 6.1.1.4'
H H 0.0000 0.0000 'International Tables Vol C Tables 4.2.6.8 and 6.1.1.4'
I I -0.4742 1.8119 'International Tables Vol C Tables 4.2.6.8 and 6.1.1.4'
La La -0.2871 2.4523 'International Tables Vol C Tables 4.2.6.8 and 6.1.1.4'
Li Li -0.0003 0.0001 'International Tables Vol C Tables 4.2.6.8 and 6.1.1.4'
N N 0.0061 0.0033 'International Tables Vol C Tables 4.2.6.8 and 6.1.1.4'
O O 0.0106 0.0060 'International Tables Vol C Tables 4.2.6.8 and 6.1.1.4'

loop_
_geom_angle_atom_site_label_1
_geom_angle_atom_site_label_2
_geom_angle_atom_site_label_3
_geom_angle
I2 La1 I1 83.68(4)
I2 La1 I3 92.18(5)
I2 La1 I4 92.12(5)
I3 La1 I1 90.19(4)
I4 La1 I1 171.89(5)
I4 La1 I3 83.03(4)
N1 La1 I1 98.0(4)
N1 La1 I2 103.2(3)
N1 La1 I3 163.2(3)
N1 La1 I4 89.7(4)
N2 La1 I1 92.5(4)
N2 La1 I2 156.1(4)
N2 La1 I3 111.4(4)
N2 La1 I4 94.1(4)
N2 La1 N1 53.9(5)
Li1 I1 La1 86.4(7)
Li1 I2 La1 86.5(8)
Li2 I3 La1 87.0(7)
Li2 I4 La1 87.5(7)
C22 O1 Li1 122.4(16)
C25 O1 C22 108.4(18)
C25 O1 Li1 114.4(17)
C26 O2 Li1 124.6(17)
C29 O2 C26 109.1(17)
C29 O2 Li1 126.3(19)
C30 O3 C33 111.2(15)
C30 O3 Li2 123.1(16)
C33 O3 Li2 123.2(17)
C37 O4 Li2 116.8(18)
C34 O4 Li2 124.5(19)
C34 O4 C37 103.7(18)
C1 N1 La1 97.1(10)
C1 N1 C6 127.3(15)
C6 N1 La1 135.1(12)
C1 N2 La1 99.3(10)
C1 N2 C14 128.6(16)
C14 N2 La1 131.1(12)
N1 C1 C2 123.1(15)
N2 C1 N1 109.6(14)
N2 C1 C2 127.0(15)
H1FA C1F H1FB 109.5
H1FA C1F H1FC 109.5
H1FB C1F H1FC 109.5
C14 C1F H1FA 109.5
C14 C1F H1FB 109.5
C14 C1F H1FC 109.5
C1 C2 C3 111.1(16)
C1 C2 C4 106.1(15)
C3 C2 C4 110.2(17)
C5 C2 C1 117.7(16)
C5 C2 C3 104.9(15)
C5 C2 C4 106.7(18)
C2 C3 H3A 109.5
C2 C3 H3B 109.5
C2 C3 H3C 109.5
H3A C3 H3B 109.5
H3A C3 H3C 109.5
H3B C3 H3C 109.5
C2 C4 H4A 109.5
C2 C4 H4B 109.5
C2 C4 H4C 109.5
H4A C4 H4B 109.5
H4A C4 H4C 109.5
H4B C4 H4C 109.5
C2 C5 H5A 109.5
C2 C5 H5B 109.5
C2 C5 H5C 109.5
H5A C5 H5B 109.5
H5A C5 H5C 109.5
H5B C5 H5C 109.5
N1 C6 H6 108.2
N1 C6 C7 108.0(15)
N1 C6 C8 113.8(16)
C7 C6 H6 108.2
C8 C6 H6 108.2
C8 C6 C7 110.3(16)
C6 C7 H7A 109.5
C6 C7 H7B 109.5
C6 C7 H7C 109.5
H7A C7 H7B 109.5
H7A C7 H7C 109.5
H7B C7 H7C 109.5
C9 C8 C6 123.8(19)
C13 C8 C6 120.3(19)
C13 C8 C9 116(2)
C8 C9 H9 119.4
C10 C9 C8 121(2)
C10 C9 H9 119.4
C9 C10 H10 119.7
C11 C10 C9 121(3)
C11 C10 H10 119.7
C10 C11 H11 119.5
C10 C11 C12 121(2)
C12 C11 H11 119.5
C11 C12 H12 121.1
C13 C12 C11 118(3)
C13 C12 H12 121.1
C8 C13 C12 123(2)
C8 C13 H13 118.3
C12 C13 H13 118.3
N2 C14 C1F 106.5(16)
N2 C14 H14 109.9
N2 C14 C16 114.9(16)
C1F C14 H14 109.9
C16 C14 C1F 105.7(15)
C16 C14 H14 109.9
C17 C16 C14 117.6(17)
C21 C16 C14 122.7(18)
C21 C16 C17 119.6(18)
C16 C17 H17 120.3
C18 C17 C16 119(2)
C18 C17 H17 120.3
C17 C18 H18 118.9
C17 C18 C19 122(2)
C19 C18 H18 118.9
C18 C19 H19 120.7
C18 C19 C20 119(2)
C20 C19 H19 120.7
C19 C20 H20 119.9
C19 C20 C21 120(2)
C21 C20 H20 119.9
C16 C21 C20 120(2)
C16 C21 H21 120.0
C20 C21 H21 120.0
O1 C22 H22A 110.4
O1 C22 H22B 110.4
O1 C22 C23 107(2)
H22A C22 H22B 108.6
C23 C22 H22A 110.4
C23 C22 H22B 110.4
C22 C23 H23A 111.5
C22 C23 H23B 111.5
C22 C23 C24 101(2)
H23A C23 H23B 109.3
C24 C23 H23A 111.5
C24 C23 H23B 111.5
C23 C24 H24A 111.0
C23 C24 H24B 111.0
H24A C24 H24B 109.0
C25 C24 C23 104(2)
C25 C24 H24A 111.0
C25 C24 H24B 111.0
O1 C25 C24 106.3(18)
O1 C25 H25A 110.5
O1 C25 H25B 110.5
C24 C25 H25A 110.5
C24 C25 H25B 110.5
H25A C25 H25B 108.7
O2 C26 H26A 110.4
O2 C26 H26B 110.4
O2 C26 C27 107(2)
H26A C26 H26B 108.6
C27 C26 H26A 110.4
C27 C26 H26B 110.4
C26 C27 H27A 110.8
C26 C27 H27B 110.8
H27A C27 H27B 108.8
C28 C27 C26 105(2)
C28 C27 H27A 110.8
C28 C27 H27B 110.8
C27 C28 H28A 109.5
C27 C28 H28B 109.5
C27 C28 C29 111(3)
H28A C28 H28B 108.1
C29 C28 H28A 109.5
C29 C28 H28B 109.5
O2 C29 C28 107(2)
O2 C29 H29A 110.3
O2 C29 H29B 110.3
C28 C29 H29A 110.3
C28 C29 H29B 110.3
H29A C29 H29B 108.6
O3 C30 H30A 110.7
O3 C30 H30B 110.7
O3 C30 C31 105.0(18)
H30A C30 H30B 108.8
C31 C30 H30A 110.7
C31 C30 H30B 110.7
C30 C31 H31A 111.3
C30 C31 H31B 111.3
H31A C31 H31B 109.2
C32 C31 C30 102.5(19)
C32 C31 H31A 111.3
C32 C31 H31B 111.3
C31 C32 H32A 111.2
C31 C32 H32B 111.2
C31 C32 C33 103(2)
H32A C32 H32B 109.1
C33 C32 H32A 111.2
C33 C32 H32B 111.2
O3 C33 C32 104.9(19)
O3 C33 H33A 110.8
O3 C33 H33B 110.8
C32 C33 H33A 110.8
C32 C33 H33B 110.8
H33A C33 H33B 108.8
I1 Li1 I2 102.0(11)
O1 Li1 I1 117.4(15)
O1 Li1 I2 107.2(17)
O2 Li1 I1 115.2(19)
O2 Li1 I2 109.6(16)
O2 Li1 O1 105.1(18)
I4 Li2 I3 102.0(10)
O3 Li2 I3 107.4(16)
O3 Li2 I4 111.5(16)
O4 Li2 I3 111.0(16)
O4 Li2 I4 117.9(17)
O4 Li2 O3 106.6(17)
O4 C37 H37A 110.3
O4 C37 H37B 110.3
H37A C37 H37B 108.6
C36 C37 O4 107(2)
C36 C37 H37A 110.3
C36 C37 H37B 110.3
H35A C35 H35B 109.1
C34 C35 H35A 111.2
C34 C35 H35B 111.2
C34 C35 C36 103(2)
C36 C35 H35A 111.2
C36 C35 H35B 111.2
O4 C34 C35 106(2)
O4 C34 H34A 110.6
O4 C34 H34B 110.6
C35 C34 H34A 110.6
C35 C34 H34B 110.6
H34A C34 H34B 108.8
C37 C36 C35 105(2)
C37 C36 H36A 110.7
C37 C36 H36B 110.7
C35 C36 H36A 110.7
C35 C36 H36B 110.7
H36A C36 H36B 108.8

loop_
_geom_bond_atom_site_label_1
_geom_bond_atom_site_label_2
_geom_bond_distance
La1 I1 3.2413(17)
La1 I2 3.2054(16)
La1 I3 3.2298(15)
La1 I4 3.2291(17)
La1 N1 2.462(14)
La1 N2 2.434(16)
I1 Li1 2.75(4)
I2 Li1 2.78(4)
I3 Li2 2.77(3)
I4 Li2 2.74(3)
O1 C22 1.46(3)
O1 C25 1.45(2)
O1 Li1 1.94(4)
O2 C26 1.45(3)
O2 C29 1.40(3)
O2 Li1 1.85(4)
O3 C30 1.41(3)
O3 C33 1.41(2)
O3 Li2 1.89(4)
O4 Li2 1.88(4)
O4 C37 1.48(3)
O4 C34 1.42(3)
N1 C1 1.37(2)
N1 C6 1.46(2)
N2 C1 1.34(2)
N2 C14 1.47(2)
C1 C2 1.53(2)
C1F H1FA 0.9800
C1F H1FB 0.9800
C1F H1FC 0.9800
C1F C14 1.55(3)
C2 C3 1.55(3)
C2 C4 1.57(3)
C2 C5 1.53(3)
C3 H3A 0.9800
C3 H3B 0.9800
C3 H3C 0.9800
C4 H4A 0.9800
C4 H4B 0.9800
C4 H4C 0.9800
C5 H5A 0.9800
C5 H5B 0.9800
C5 H5C 0.9800
C6 H6 1.0000
C6 C7 1.54(3)
C6 C8 1.51(3)
C7 H7A 0.9800
C7 H7B 0.9800
C7 H7C 0.9800
C8 C9 1.40(3)
C8 C13 1.38(3)
C9 H9 0.9500
C9 C10 1.38(3)
C10 H10 0.9500
C10 C11 1.33(4)
C11 H11 0.9500
C11 C12 1.39(4)
C12 H12 0.9500
C12 C13 1.38(3)
C13 H13 0.9500
C14 H14 1.0000
C14 C16 1.53(3)
C16 C17 1.41(3)
C16 C21 1.37(3)
C17 H17 0.9500
C17 C18 1.37(3)
C18 H18 0.9500
C18 C19 1.38(3)
C19 H19 0.9500
C19 C20 1.39(3)
C20 H20 0.9500
C20 C21 1.42(3)
C21 H21 0.9500
C22 H22A 0.9900
C22 H22B 0.9900
C22 C23 1.49(4)
C23 H23A 0.9900
C23 H23B 0.9900
C23 C24 1.53(4)
C24 H24A 0.9900
C24 H24B 0.9900
C24 C25 1.48(4)
C25 H25A 0.9900
C25 H25B 0.9900
C26 H26A 0.9900
C26 H26B 0.9900
C26 C27 1.51(3)
C27 H27A 0.9900
C27 H27B 0.9900
C27 C28 1.42(4)
C28 H28A 0.9900
C28 H28B 0.9900
C28 C29 1.45(4)
C29 H29A 0.9900
C29 H29B 0.9900
C30 H30A 0.9900
C30 H30B 0.9900
C30 C31 1.54(3)
C31 H31A 0.9900
C31 H31B 0.9900
C31 C32 1.46(4)
C32 H32A 0.9900
C32 H32B 0.9900
C32 C33 1.53(3)
C33 H33A 0.9900
C33 H33B 0.9900
C37 H37A 0.9900
C37 H37B 0.9900
C37 C36 1.47(4)
C35 H35A 0.9900
C35 H35B 0.9900
C35 C34 1.49(4)
C35 C36 1.54(4)
C34 H34A 0.9900
C34 H34B 0.9900
C36 H36A 0.9900
C36 H36B 0.9900

loop_
_geom_torsion_atom_site_label_1
_geom_torsion_atom_site_label_2
_geom_torsion_atom_site_label_3
_geom_torsion_atom_site_label_4
_geom_torsion
La1 N1 C1 N2 0.0(16)
La1 N1 C1 C2 174.5(15)
La1 N1 C6 C7 -34(2)
La1 N1 C6 C8 89(2)
La1 N2 C1 N1 0.0(17)
La1 N2 C1 C2 -174.2(17)
La1 N2 C14 C1F -13(2)
La1 N2 C14 C16 103.7(18)
O1 C22 C23 C24 -32(3)
O2 C26 C27 C28 4(3)
O3 C30 C31 C32 -29(3)
O4 C37 C36 C35 10(3)
N1 C1 C2 C3 51(3)
N1 C1 C2 C4 -69(2)
N1 C1 C2 C5 171.6(18)
N1 C6 C8 C9 -19(3)
N1 C6 C8 C13 164(2)
N2 C1 C2 C3 -136(2)
N2 C1 C2 C4 104(2)
N2 C1 C2 C5 -15(3)
N2 C14 C16 C17 159.9(17)
N2 C14 C16 C21 -21(3)
C1 N1 C6 C7 136(2)
C1 N1 C6 C8 -101(2)
C1 N2 C14 C1F 154(2)
C1 N2 C14 C16 -90(2)
C1F C14 C16 C17 -83(2)
C1F C14 C16 C21 96(2)
C6 N1 C1 N2 -172.7(17)
C6 N1 C1 C2 2(3)
C6 C8 C9 C10 -176(2)
C6 C8 C13 C12 179(2)
C7 C6 C8 C9 102(2)
C7 C6 C8 C13 -75(3)
C8 C9 C10 C11 -1(4)
C9 C8 C13 C12 2(4)
C9 C10 C11 C12 -2(4)
C10 C11 C12 C13 5(4)
C11 C12 C13 C8 -5(4)
C13 C8 C9 C10 1(3)
C14 N2 C1 N1 -169.7(17)
C14 N2 C1 C2 16(3)
C14 C16 C17 C18 178(2)
C14 C16 C21 C20 -177.3(19)
C16 C17 C18 C19 -1(4)
C17 C16 C21 C20 2(3)
C17 C18 C19 C20 3(4)
C18 C19 C20 C21 -2(4)
C19 C20 C21 C16 -1(4)
C21 C16 C17 C18 -1(3)
C22 O1 C25 C24 8(3)
C22 C23 C24 C25 36(3)
C23 C24 C25 O1 -27(3)
C25 O1 C22 C23 16(3)
C26 O2 C29 C28 13(4)
C26 O2 Li1 I1 -80(3)
C26 O2 Li1 I2 165.3(18)
C26 O2 Li1 O1 50(3)
C26 C27 C28 C29 4(4)
C27 C28 C29 O2 -11(4)
C29 O2 C26 C27 -11(3)
C29 O2 Li1 I1 101(3)
C29 O2 Li1 I2 -13(3)
C29 O2 Li1 O1 -128(3)
C30 O3 C33 C32 13(3)
C30 O3 Li2 I3 147.1(17)
C30 O3 Li2 I4 -102(2)
C30 O3 Li2 O4 28(3)
C30 C31 C32 C33 36(3)
C31 C32 C33 O3 -31(3)
C33 O3 C30 C31 10(3)
C33 O3 Li2 I3 -52(2)
C33 O3 Li2 I4 59(2)
C33 O3 Li2 O4 -171.4(18)
Li1 O1 C22 C23 -121(2)
Li1 O1 C25 C24 148(2)
Li1 O2 C26 C27 170(2)
Li1 O2 C29 C28 -168(3)
Li2 O3 C30 C31 173(2)
Li2 O3 C33 C32 -150(2)
Li2 O4 C37 C36 109(3)
Li2 O4 C34 C35 -96(3)
C37 O4 Li2 I3 -48(2)
C37 O4 Li2 I4 -165.1(16)
C37 O4 Li2 O3 69(2)
C37 O4 C34 C35 41(3)
C34 O4 Li2 I3 84(2)
C34 O4 Li2 I4 -33(3)
C34 O4 Li2 O3 -159(2)
C34 O4 C37 C36 -32(3)
C34 C35 C36 C37 14(3)
C36 C35 C34 O4 -34(3)

loop_
_twin_individual_id
_twin_individual_mass_fraction_refined
1 0.8886(16)
2 0.1114(16)
